data_4121846
loop_
_publ_author_name
'Quan, Yangjian'
'Qiu, Zaozao'
'Xie, Zuowei'

_publ_section_title
;
 Transition-Metal-Mediated Three-Component Cascade Cyclization: Selective
 Cage B-C(sp(2)) Coupling of Carborane with Aromatics and Synthesis of
 Carborane-Fused Tricyclics.
;
_journal_issue 21
_journal_name_full 'Journal of the American Chemical Society'
_journal_page_first 7599
_journal_page_last 7602
_journal_paper_doi 10.1021/ja503489b
_journal_volume 136
_journal_year 2014
_chemical_formula_sum 'C15 H26 B10 Si'
_chemical_formula_weight 342.55
_chemical_name_systematic
; 
 ? 
;
_space_group_IT_number 15
_symmetry_cell_setting monoclinic
_symmetry_space_group_name_Hall '-C 2yc'
_symmetry_space_group_name_H-M 'C 1 2/c 1'
_atom_sites_solution_hydrogens geom
_atom_sites_solution_primary direct
_atom_sites_solution_secondary difmap
_audit_creation_method SHELXL-97
_cell_angle_alpha 90.00
_cell_angle_beta 98.332(2)
_cell_angle_gamma 90.00
_cell_formula_units_Z 8
_cell_length_a 21.774(2)
_cell_length_b 7.5041(8)
_cell_length_c 25.787(3)
_cell_measurement_reflns_used 206
_cell_measurement_temperature 296(2)
_cell_measurement_theta_max 15
_cell_measurement_theta_min 15
_cell_volume 4169.0(8)
_computing_cell_refinement 'BRUKER KAPPA APEXII DUO DIFFRACTOMETER'
_computing_data_collection 'BRUKER KAPPA APEXII DUO DIFFRACTOMETER'
_computing_data_reduction 'BRUKER KAPPA APEXII DUO DIFFRACTOMETER'
_computing_molecular_graphics 'SIEMENS SHELXTL'
_computing_publication_material 'SIEMENS SHELXTL'
_computing_structure_refinement 'SHELXL-97 (Sheldrick, 2008)'
_computing_structure_solution 'SHELXS-97 (Sheldrick, 2008)'
_diffrn_ambient_temperature 296(2)
_diffrn_measured_fraction_theta_full 0.999
_diffrn_measured_fraction_theta_max 0.999
_diffrn_measurement_device_type 'BRUKER KAPPA APEXII DUO DIFFRACTOMETER'
_diffrn_measurement_method 'PHI & OMEGA SCAN'
_diffrn_radiation_monochromator graphite
_diffrn_radiation_source 'fine-focus sealed tube'
_diffrn_radiation_type MoK\a
_diffrn_radiation_wavelength 0.71073
_diffrn_reflns_av_R_equivalents 0.0917
_diffrn_reflns_av_sigmaI/netI 0.0844
_diffrn_reflns_limit_h_max 26
_diffrn_reflns_limit_h_min -26
_diffrn_reflns_limit_k_max 9
_diffrn_reflns_limit_k_min -8
_diffrn_reflns_limit_l_max 30
_diffrn_reflns_limit_l_min -30
_diffrn_reflns_number 15035
_diffrn_reflns_theta_full 25.25
_diffrn_reflns_theta_max 25.25
_diffrn_reflns_theta_min 1.60
_exptl_absorpt_coefficient_mu 0.108
_exptl_absorpt_correction_T_max 0.7365
_exptl_absorpt_correction_T_min 0.5444
_exptl_absorpt_correction_type multi-scan
_exptl_crystal_colour colorless
_exptl_crystal_density_diffrn 1.091
_exptl_crystal_density_method 'not measured'
_exptl_crystal_description block
_exptl_crystal_F_000 1440
_exptl_crystal_size_max 0.50
_exptl_crystal_size_mid 0.50
_exptl_crystal_size_min 0.40
_refine_diff_density_max 0.275
_refine_diff_density_min -0.242
_refine_diff_density_rms 0.061
_refine_ls_extinction_method none
_refine_ls_goodness_of_fit_ref 1.063
_refine_ls_hydrogen_treatment riding
_refine_ls_matrix_type full
_refine_ls_number_parameters 235
_refine_ls_number_reflns 3764
_refine_ls_number_restraints 0
_refine_ls_restrained_S_all 1.063
_refine_ls_R_factor_all 0.1085
_refine_ls_R_factor_gt 0.0731
_refine_ls_shift/su_max 0.000
_refine_ls_shift/su_mean 0.000
_refine_ls_structure_factor_coef Fsqd
_refine_ls_weighting_details 'calc w=1/[\s^2^(Fo^2^)+(0.1283P)^2^+0.7869P] where P=(Fo^2^+2Fc^2^)/3'
_refine_ls_weighting_scheme calc
_refine_ls_wR_factor_gt 0.1968
_refine_ls_wR_factor_ref 0.2266
_reflns_number_gt 2493
_reflns_number_total 3764
_reflns_threshold_expression >2sigma(I)
_cod_data_source_file ja503489b_si_002.cif
_cod_data_source_block 5ba
_cod_depositor_comments
;
The following automatic conversions were performed:

'_symmetry_cell_setting' value 'Monoclinic' changed to 'monoclinic'
according to
/usr/data/users/saulius/crontab/automatic-downloads/rss-feeds/ACS/lib/dictionaries/cif_core.dic
dictionary named 'cif_core.dic' version 2.4.2 from 2011-04-26.

Automatic conversion script
Id: cif_fix_values 2281 2013-09-26 08:29:07Z andrius 

 Adding full bibliography for 4121842--4121847.cif.
;
_cod_original_cell_volume 4169.1(8)
_cod_original_sg_symbol_H-M C2/c
_cod_database_code 4121846

loop_
_symmetry_equiv_pos_as_xyz
'x, y, z'
'-x, y, -z+1/2'
'x+1/2, y+1/2, z'
'-x+1/2, y+1/2, -z+1/2'
'-x, -y, -z'
'x, -y, z-1/2'
'-x+1/2, -y+1/2, -z'
'x+1/2, -y+1/2, z-1/2'

loop_
_atom_site_label
_atom_site_type_symbol
_atom_site_fract_x
_atom_site_fract_y
_atom_site_fract_z
_atom_site_U_iso_or_equiv
_atom_site_adp_type
_atom_site_occupancy
_atom_site_symmetry_multiplicity
_atom_site_calc_flag
_atom_site_refinement_flags
Si1 Si 0.31426(4) 0.12063(14) 0.09219(4) 0.0608(4) Uani 1 1 d .
C1 C 0.08532(15) -0.0871(4) 0.11144(12) 0.0554(8) Uani 1 1 d .
C2 C 0.12360(12) 0.0961(3) 0.10978(10) 0.0376(6) Uani 1 1 d .
C11 C 0.12699(19) -0.2311(4) 0.09251(14) 0.0693(10) Uani 1 1 d .
H11A H 0.1041 -0.2998 0.0643 0.083 Uiso 1 1 calc R
H11B H 0.1422 -0.3114 0.1210 0.083 Uiso 1 1 calc R
C12 C 0.18144(16) -0.1314(4) 0.07317(14) 0.0573(9) Uani 1 1 d .
H12A H 0.2199 -0.1958 0.0835 0.069 Uiso 1 1 calc R
H12B H 0.1744 -0.1228 0.0352 0.069 Uiso 1 1 calc R
C13 C 0.18586(12) 0.0537(3) 0.09724(10) 0.0368(6) Uani 1 1 d .
C14 C 0.23453(12) 0.1626(4) 0.11237(10) 0.0382(6) Uani 1 1 d .
C15 C 0.22753(12) 0.3209(3) 0.14701(10) 0.0381(6) Uani 1 1 d .
C16 C 0.27765(16) 0.4380(4) 0.15966(12) 0.0559(8) Uani 1 1 d .
H16A H 0.3125 0.4245 0.1431 0.067 Uiso 1 1 calc R
C17 C 0.27677(19) 0.5741(5) 0.19639(14) 0.0683(11) Uani 1 1 d .
H17A H 0.3109 0.6492 0.2039 0.082 Uiso 1 1 calc R
C18 C 0.2264(2) 0.5979(4) 0.22125(14) 0.0688(11) Uani 1 1 d .
H18A H 0.2263 0.6867 0.2464 0.083 Uiso 1 1 calc R
C19 C 0.17534(15) 0.4881(4) 0.20873(12) 0.0574(9) Uani 1 1 d .
H19A H 0.1406 0.5062 0.2252 0.069 Uiso 1 1 calc R
C20 C 0.17446(13) 0.3510(4) 0.17212(10) 0.0404(7) Uani 1 1 d .
C21 C 0.3190(2) -0.0831(7) 0.0512(2) 0.121(2) Uani 1 1 d .
H21A H 0.3105 -0.1867 0.0708 0.182 Uiso 1 1 calc R
H21B H 0.3598 -0.0924 0.0416 0.182 Uiso 1 1 calc R
H21C H 0.2890 -0.0748 0.0201 0.182 Uiso 1 1 calc R
C22 C 0.33177(18) 0.3101(7) 0.04921(15) 0.0984(15) Uani 1 1 d .
H22A H 0.3718 0.2921 0.0386 0.148 Uiso 1 1 calc R
H22B H 0.3318 0.4199 0.0683 0.148 Uiso 1 1 calc R
H22C H 0.3007 0.3151 0.0188 0.148 Uiso 1 1 calc R
C23 C 0.37415(17) 0.0954(6) 0.15136(16) 0.0868(13) Uani 1 1 d .
H23A H 0.3639 -0.0050 0.1715 0.130 Uiso 1 1 calc R
H23B H 0.3752 0.2013 0.1723 0.130 Uiso 1 1 calc R
H23C H 0.4141 0.0768 0.1406 0.130 Uiso 1 1 calc R
B3 B 0.06024(16) 0.0598(5) 0.06209(14) 0.0538(9) Uani 1 1 d .
H3 H 0.0614 0.0353 0.0202 0.065 Uiso 1 1 calc R
B4 B 0.0081(2) -0.0532(7) 0.09707(18) 0.0791(14) Uani 1 1 d .
H4 H -0.0249 -0.1525 0.0781 0.095 Uiso 1 1 calc R
B5 B 0.0427(2) -0.0810(8) 0.16310(18) 0.0866(16) Uani 1 1 d .
H5 H 0.0316 -0.1971 0.1861 0.104 Uiso 1 1 calc R
B6 B 0.11786(17) 0.0087(5) 0.17082(13) 0.0530(9) Uani 1 1 d .
H6 H 0.1555 -0.0501 0.1986 0.064 Uiso 1 1 calc R
B7 B 0.07681(16) 0.2713(5) 0.09016(14) 0.0531(9) Uani 1 1 d .
H7 H 0.0884 0.3845 0.0663 0.064 Uiso 1 1 calc R
B8 B 0.00114(18) 0.1809(7) 0.08425(18) 0.0781(13) Uani 1 1 d .
H8 H -0.0374 0.2367 0.0568 0.094 Uiso 1 1 calc R
B9 B -0.0103(2) 0.0956(9) 0.1462(2) 0.101(2) Uani 1 1 d .
H9 H -0.0565 0.0964 0.1587 0.121 Uiso 1 1 calc R
B10 B 0.05908(19) 0.1340(7) 0.19224(17) 0.0815(15) Uani 1 1 d .
H10 H 0.0582 0.1603 0.2341 0.098 Uiso 1 1 calc R
B11 B 0.11405(15) 0.2403(5) 0.15653(12) 0.0441(8) Uani 1 1 d .
B12 B 0.03302(17) 0.2954(7) 0.14281(18) 0.0796(14) Uani 1 1 d .
H12 H 0.0153 0.4258 0.1534 0.096 Uiso 1 1 calc R

loop_
_atom_site_aniso_label
_atom_site_aniso_U_11
_atom_site_aniso_U_22
_atom_site_aniso_U_33
_atom_site_aniso_U_23
_atom_site_aniso_U_13
_atom_site_aniso_U_12
Si1 0.0353(5) 0.0940(8) 0.0548(6) -0.0072(5) 0.0119(4) 0.0050(5)
C1 0.0565(19) 0.056(2) 0.0524(18) -0.0041(15) 0.0032(15) -0.0240(16)
C2 0.0346(14) 0.0394(15) 0.0373(14) -0.0040(11) -0.0001(11) -0.0048(11)
C11 0.098(3) 0.0395(18) 0.065(2) 0.0001(16) -0.0062(19) -0.0129(18)
C12 0.064(2) 0.0426(18) 0.065(2) -0.0159(15) 0.0094(16) 0.0018(15)
C13 0.0390(15) 0.0330(14) 0.0381(14) -0.0047(11) 0.0050(11) 0.0033(11)
C14 0.0338(13) 0.0434(16) 0.0375(14) -0.0015(12) 0.0063(11) 0.0022(12)
C15 0.0384(14) 0.0353(15) 0.0381(14) 0.0020(11) -0.0028(11) -0.0007(12)
C16 0.0540(19) 0.0539(19) 0.0568(18) 0.0015(15) -0.0024(15) -0.0139(15)
C17 0.077(3) 0.050(2) 0.068(2) -0.0060(17) -0.022(2) -0.0206(18)
C18 0.089(3) 0.047(2) 0.059(2) -0.0207(16) -0.029(2) 0.0126(19)
C19 0.061(2) 0.059(2) 0.0457(17) -0.0170(15) -0.0117(14) 0.0154(17)
C20 0.0443(15) 0.0409(16) 0.0331(13) -0.0023(12) -0.0040(11) 0.0101(12)
C21 0.068(3) 0.169(5) 0.132(4) -0.073(4) 0.032(3) 0.026(3)
C22 0.061(2) 0.172(4) 0.064(2) 0.027(3) 0.0141(19) -0.025(3)
C23 0.050(2) 0.128(4) 0.080(3) 0.010(2) 0.0004(19) 0.017(2)
B3 0.0420(18) 0.066(2) 0.0490(19) -0.0066(18) -0.0084(15) -0.0112(17)
B4 0.049(2) 0.115(4) 0.071(3) -0.008(3) 0.0004(19) -0.035(2)
B5 0.073(3) 0.124(4) 0.063(3) 0.005(3) 0.009(2) -0.052(3)
B6 0.055(2) 0.065(2) 0.0375(17) 0.0068(16) 0.0027(15) -0.0177(18)
B7 0.0452(19) 0.058(2) 0.052(2) -0.0060(17) -0.0051(15) 0.0135(17)
B8 0.036(2) 0.117(4) 0.076(3) -0.016(3) -0.0118(19) 0.005(2)
B9 0.040(2) 0.179(6) 0.087(3) -0.035(4) 0.019(2) -0.026(3)
B10 0.053(2) 0.141(5) 0.054(2) -0.018(3) 0.0210(19) -0.024(3)
B11 0.0360(16) 0.058(2) 0.0383(16) -0.0107(15) 0.0036(13) 0.0067(15)
B12 0.038(2) 0.115(4) 0.084(3) -0.033(3) 0.003(2) 0.020(2)

loop_
_atom_type_symbol
_atom_type_description
_atom_type_scat_dispersion_real
_atom_type_scat_dispersion_imag
_atom_type_scat_source
C C 0.0033 0.0016 'International Tables Vol C Tables 4.2.6.8 and 6.1.1.4'
H H 0.0000 0.0000 'International Tables Vol C Tables 4.2.6.8 and 6.1.1.4'
B B 0.0013 0.0007 'International Tables Vol C Tables 4.2.6.8 and 6.1.1.4'
Si Si 0.0817 0.0704 'International Tables Vol C Tables 4.2.6.8 and 6.1.1.4'

loop_
_geom_angle_atom_site_label_1
_geom_angle_atom_site_label_2
_geom_angle_atom_site_label_3
_geom_angle
C23 Si1 C21 106.9(2)
C23 Si1 C22 112.5(2)
C21 Si1 C22 104.6(3)
C23 Si1 C14 110.42(15)
C21 Si1 C14 114.55(17)
C22 Si1 C14 107.86(17)
C11 C1 C2 105.1(2)
C11 C1 B4 130.7(3)
C2 C1 B4 111.6(3)
C11 C1 B3 110.9(3)
C2 C1 B3 62.72(18)
B4 C1 B3 62.6(2)
C11 C1 B5 132.1(3)
C2 C1 B5 109.6(3)
B4 C1 B5 62.4(3)
B3 C1 B5 114.0(3)
C11 C1 B6 112.6(3)
C2 C1 B6 61.72(18)
B4 C1 B6 113.3(3)
B3 C1 B6 115.6(2)
B5 C1 B6 60.6(2)
C13 C2 C1 108.5(2)
C13 C2 B11 121.2(2)
C1 C2 B11 114.7(2)
C13 C2 B7 129.4(2)
C1 C2 B7 112.3(2)
B11 C2 B7 64.96(19)
C13 C2 B6 108.0(2)
C1 C2 B6 62.98(19)
B11 C2 B6 63.3(2)
B7 C2 B6 116.6(2)
C13 C2 B3 118.3(2)
C1 C2 B3 61.48(19)
B11 C2 B3 116.7(2)
B7 C2 B3 61.81(19)
B6 C2 B3 115.6(2)
C1 C11 C12 106.2(2)
C13 C12 C11 108.5(2)
C14 C13 C2 121.0(2)
C14 C13 C12 132.2(3)
C2 C13 C12 106.3(2)
C13 C14 C15 120.4(2)
C13 C14 Si1 121.9(2)
C15 C14 Si1 117.76(19)
C16 C15 C20 116.8(3)
C16 C15 C14 119.3(3)
C20 C15 C14 123.6(2)
C17 C16 C15 122.0(3)
C18 C17 C16 120.5(3)
C17 C18 C19 119.2(3)
C18 C19 C20 121.9(3)
C19 C20 C15 119.6(3)
C19 C20 B11 119.8(3)
C15 C20 B11 120.6(2)
C1 B3 C2 55.80(17)
C1 B3 B8 105.3(3)
C2 B3 B8 103.6(2)
C1 B3 B7 104.5(2)
C2 B3 B7 58.08(17)
B8 B3 B7 60.7(2)
C1 B3 B4 58.0(2)
C2 B3 B4 102.6(3)
B8 B3 B4 61.4(3)
B7 B3 B4 109.3(3)
C1 B4 B3 59.4(2)
C1 B4 B5 60.0(2)
B3 B4 B5 109.4(3)
C1 B4 B9 105.0(3)
B3 B4 B9 106.9(3)
B5 B4 B9 59.8(3)
C1 B4 B8 104.1(3)
B3 B4 B8 58.5(2)
B5 B4 B8 107.8(3)
B9 B4 B8 59.6(3)
C1 B5 B6 60.1(2)
C1 B5 B9 103.5(3)
B6 B5 B9 107.7(3)
C1 B5 B4 57.6(2)
B6 B5 B4 108.9(3)
B9 B5 B4 60.3(3)
C1 B5 B10 104.5(3)
B6 B5 B10 58.8(2)
B9 B5 B10 60.8(3)
B4 B5 B10 109.1(4)
C2 B6 B10 103.7(3)
C2 B6 C1 55.29(16)
B10 B6 C1 106.1(3)
C2 B6 B5 103.4(2)
B10 B6 B5 61.7(3)
C1 B6 B5 59.3(2)
C2 B6 B11 56.39(17)
B10 B6 B11 61.5(2)
C1 B6 B11 102.7(2)
B5 B6 B11 109.7(3)
C2 B7 B3 60.11(18)
C2 B7 B8 103.9(3)
B3 B7 B8 59.0(2)
C2 B7 B12 102.5(3)
B3 B7 B12 107.8(3)
B8 B7 B12 60.6(2)
C2 B7 B11 56.45(17)
B3 B7 B11 108.2(3)
B8 B7 B11 108.6(3)
B12 B7 B11 60.3(2)
B3 B8 B7 60.3(2)
B3 B8 B9 108.4(4)
B7 B8 B9 108.1(3)
B3 B8 B12 108.3(3)
B7 B8 B12 60.0(2)
B9 B8 B12 60.0(3)
B3 B8 B4 60.0(3)
B7 B8 B4 107.9(3)
B9 B8 B4 59.9(3)
B12 B8 B4 107.7(3)
B5 B9 B8 108.7(3)
B5 B9 B4 59.9(3)
B8 B9 B4 60.5(3)
B5 B9 B12 108.2(3)
B8 B9 B12 60.4(3)
B4 B9 B12 108.5(3)
B5 B9 B10 60.3(3)
B8 B9 B10 108.8(3)
B4 B9 B10 108.4(3)
B12 B9 B10 59.9(3)
B6 B10 B12 108.1(3)
B6 B10 B5 59.5(3)
B12 B10 B5 106.7(3)
B6 B10 B11 60.2(2)
B12 B10 B11 60.1(2)
B5 B10 B11 106.9(3)
B6 B10 B9 106.8(3)
B12 B10 B9 59.4(3)
B5 B10 B9 58.9(3)
B11 B10 B9 106.9(3)
C20 B11 C2 110.2(2)
C20 B11 B6 117.1(2)
C2 B11 B6 60.29(18)
C20 B11 B12 134.1(3)
C2 B11 B12 103.3(2)
B6 B11 B12 106.3(3)
C20 B11 B10 134.7(3)
C2 B11 B10 104.2(3)
B6 B11 B10 58.3(2)
B12 B11 B10 59.7(3)
C20 B11 B7 115.1(3)
C2 B11 B7 58.59(17)
B6 B11 B7 109.0(2)
B12 B11 B7 59.3(2)
B10 B11 B7 107.6(3)
B7 B12 B9 107.4(3)
B7 B12 B8 59.4(2)
B9 B12 B8 59.6(3)
B7 B12 B10 109.0(3)
B9 B12 B10 60.7(3)
B8 B12 B10 108.7(4)
B7 B12 B11 60.45(19)
B9 B12 B11 108.0(3)
B8 B12 B11 107.8(3)
B10 B12 B11 60.2(2)

loop_
_geom_bond_atom_site_label_1
_geom_bond_atom_site_label_2
_geom_bond_distance
Si1 C23 1.868(4)
Si1 C21 1.871(4)
Si1 C22 1.875(4)
Si1 C14 1.909(3)
C1 C11 1.535(5)
C1 C2 1.612(4)
C1 B4 1.688(6)
C1 B3 1.712(5)
C1 B5 1.731(6)
C1 B6 1.746(5)
C2 C13 1.473(4)
C2 B11 1.655(4)
C2 B7 1.695(4)
C2 B6 1.726(4)
C2 B3 1.732(4)
C11 C12 1.544(5)
C12 C13 1.519(4)
C13 C14 1.351(4)
C14 C15 1.507(4)
C15 C16 1.403(4)
C15 C20 1.422(4)
C16 C17 1.395(5)
C17 C18 1.360(5)
C18 C19 1.384(5)
C19 C20 1.394(4)
C20 B11 1.558(4)
B3 B8 1.738(6)
B3 B7 1.760(5)
B3 B4 1.766(6)
B4 B5 1.772(7)
B4 B9 1.778(7)
B4 B8 1.789(8)
B5 B6 1.754(6)
B5 B9 1.769(8)
B5 B10 1.793(7)
B6 B10 1.741(6)
B6 B11 1.776(5)
B7 B8 1.768(5)
B7 B12 1.778(5)
B7 B11 1.800(5)
B8 B9 1.773(8)
B8 B12 1.788(6)
B9 B12 1.780(8)
B9 B10 1.803(6)
B10 B12 1.790(7)
B10 B11 1.799(5)
B11 B12 1.797(5)
